data_4514761
loop_
_publ_author_name
'Wen, Huanan'
'Wang, Kuan'
'Zhang, Yanlu'
'Liu, Guixia'
'Huang, Zheng'

_publ_section_title
;
 Cobalt-Catalyzed Regio- and Enantioselective Markovnikov
 1,2-Hydrosilylation of Conjugated Dienes
;
_journal_issue 2
_journal_name_full 'ACS Catalysis'
_journal_page_first 1612
_journal_paper_doi 10.1021/acscatal.8b04481
_journal_volume 9
_journal_year 2019
_chemical_absolute_configuration rmad
_chemical_formula_moiety 'C16 H18 Cl2 Co N2 O'
_chemical_formula_sum 'C16 H18 Cl2 Co N2 O'
_chemical_formula_weight 384.15
_space_group_crystal_system monoclinic
_space_group_IT_number 4
_space_group_name_Hall 'P 2yb'
_space_group_name_H-M_alt 'P 1 21 1'
_symmetry_space_group_name_Hall 'P 2yb'
_symmetry_space_group_name_H-M 'P 1 21 1'
_atom_sites_solution_hydrogens geom
_atom_sites_solution_primary dual
_audit_creation_date 2018-05-15
_audit_creation_method
;
Olex2 1.2
(compiled 2018.04.26 svn.r3504 for OlexSys, GUI svn.r5492)
;
_cell_angle_alpha 90
_cell_angle_beta 90.3160(10)
_cell_angle_gamma 90
_cell_formula_units_Z 4
_cell_length_a 9.7507(2)
_cell_length_b 13.4130(2)
_cell_length_c 12.9181(2)
_cell_measurement_reflns_used 9985
_cell_measurement_temperature 170(2)
_cell_measurement_theta_max 54.941
_cell_measurement_theta_min 2.977
_cell_volume 1689.48(5)
_computing_cell_refinement 'SAINT v8.37A (Bruker, 2015)'
_computing_data_reduction 'SAINT v8.37A (Bruker, 2015)'
_computing_molecular_graphics 'Olex2 (Dolomanov et al., 2009)'
_computing_publication_material 'Olex2 (Dolomanov et al., 2009)'
_computing_structure_refinement 'ShelXL (Sheldrick, 2015)'
_computing_structure_solution 'ShelXT (Sheldrick, 2015)'
_diffrn_ambient_temperature 170.0
_diffrn_measured_fraction_theta_full 0.994
_diffrn_measured_fraction_theta_max 0.994
_diffrn_measurement_device_type 'Bruker D8 Venture'
_diffrn_measurement_method '\f and \w scans'
_diffrn_radiation_type GaK\a
_diffrn_radiation_wavelength 1.34139
_diffrn_reflns_av_R_equivalents 0.0546
_diffrn_reflns_av_unetI/netI 0.0608
_diffrn_reflns_Laue_measured_fraction_full 0.994
_diffrn_reflns_Laue_measured_fraction_max 0.994
_diffrn_reflns_limit_h_max 11
_diffrn_reflns_limit_h_min -11
_diffrn_reflns_limit_k_max 11
_diffrn_reflns_limit_k_min -16
_diffrn_reflns_limit_l_max 15
_diffrn_reflns_limit_l_min -15
_diffrn_reflns_number 17386
_diffrn_reflns_point_group_measured_fraction_full 0.855
_diffrn_reflns_point_group_measured_fraction_max 0.851
_diffrn_reflns_theta_full 53.594
_diffrn_reflns_theta_max 54.916
_diffrn_reflns_theta_min 2.976
_diffrn_standards_number 0
_exptl_absorpt_coefficient_mu 7.402
_exptl_absorpt_correction_T_max 0.7508
_exptl_absorpt_correction_T_min 0.5239
_exptl_absorpt_correction_type multi-scan
_exptl_absorpt_process_details
'SADABS-2016/2 (Bruker,2016/2) was used for absorption correction. wR2(int) was 0.1286 before and 0.0901 after correction. The Ratio of minimum to maximum transmission is 0.6978. The \l/2 correction factor is Not present.'
_exptl_crystal_colour blue
_exptl_crystal_colour_primary blue
_exptl_crystal_density_diffrn 1.510
_exptl_crystal_description block
_exptl_crystal_F_000 788
_exptl_crystal_size_max 0.12
_exptl_crystal_size_mid 0.1
_exptl_crystal_size_min 0.08
_refine_diff_density_max 0.283
_refine_diff_density_min -0.363
_refine_diff_density_rms 0.086
_refine_ls_abs_structure_details
;
 Classical Flack method preferred over Parsons because s.u. lower.
;
_refine_ls_abs_structure_Flack 0.023(5)
_refine_ls_extinction_method none
_refine_ls_goodness_of_fit_ref 0.992
_refine_ls_hydrogen_treatment constr
_refine_ls_matrix_type full
_refine_ls_number_parameters 403
_refine_ls_number_reflns 5478
_refine_ls_number_restraints 1
_refine_ls_restrained_S_all 0.992
_refine_ls_R_factor_all 0.0333
_refine_ls_R_factor_gt 0.0291
_refine_ls_shift/su_max 0.000
_refine_ls_shift/su_mean 0.000
_refine_ls_structure_factor_coef Fsqd
_refine_ls_weighting_details 'w=1/[\s^2^(Fo^2^)] where P=(Fo^2^+2Fc^2^)/3'
_refine_ls_weighting_scheme calc
_refine_ls_wR_factor_gt 0.0599
_refine_ls_wR_factor_ref 0.0615
_reflns_Friedel_coverage 0.638
_reflns_Friedel_fraction_full 0.702
_reflns_Friedel_fraction_max 0.694
_reflns_number_gt 5019
_reflns_number_total 5478
_reflns_threshold_expression 'I > 2\s(I)'
_cod_data_source_file cs8b04481_si_003.cif
_cod_data_source_block mjl18192_0m
_cod_database_code 4514761
_shelx_shelxl_version_number 2016/6
_shelx_space_group_comment
;
The symmetry employed for this shelxl refinement is uniquely defined
by the following loop, which should always be used as a source of
symmetry information in preference to the above space-group names.
They are only intended as comments.
;
_shelx_estimated_absorpt_t_max 0.589
_shelx_estimated_absorpt_t_min 0.470
_olex2_refinement_description
;
1. Fixed Uiso
 At 1.2 times of:
  All C(H) groups, All C(H,H) groups
 At 1.5 times of:
  All C(H,H,H) groups
2.a Ternary CH refined with riding coordinates:
 C12(H12), C28(H28)
2.b Secondary CH2 refined with riding coordinates:
 C11(H11A,H11B), C27(H27A,H27B)
2.c Aromatic/amide H refined with riding coordinates:
 C2(H2), C3(H3), C4(H4), C5(H5), C7(H7), C8(H8), C18(H18), C19(H19), C20(H20),
 C21(H21), C23(H23), C24(H24)
2.d Idealised Me refined as rotating group:
 C14(H14A,H14B,H14C), C15(H15A,H15B,H15C), C16(H16A,H16B,H16C), C30(H30A,H30B,
 H30C), C31(H31A,H31B,H31C), C32(H32A,H32B,H32C)
;
_olex2_submission_special_instructions 'No special instructions were received'

loop_
_space_group_symop_operation_xyz
'x, y, z'
'-x, y+1/2, -z'

loop_
_atom_site_label
_atom_site_type_symbol
_atom_site_fract_x
_atom_site_fract_y
_atom_site_fract_z
_atom_site_U_iso_or_equiv
_atom_site_adp_type
_atom_site_occupancy
_atom_site_site_symmetry_order
_atom_site_calc_flag
_atom_site_refinement_flags_posn
Co1 Co 0.41860(5) 0.65400(4) 0.25790(4) 0.02069(13) Uani 1 1 d .
Cl1 Cl 0.55370(10) 0.78340(8) 0.22523(8) 0.0345(2) Uani 1 1 d .
Cl2 Cl 0.21665(10) 0.69631(8) 0.32454(8) 0.0351(2) Uani 1 1 d .
O1 O 0.5404(3) 0.3985(2) 0.12107(18) 0.0294(6) Uani 1 1 d .
N1 N 0.5326(3) 0.5508(2) 0.3459(2) 0.0200(7) Uani 1 1 d .
N2 N 0.4294(3) 0.5422(2) 0.1528(2) 0.0216(7) Uani 1 1 d .
C1 C 0.5678(3) 0.5535(3) 0.4486(3) 0.0207(8) Uani 1 1 d .
C2 C 0.5389(4) 0.6393(3) 0.5071(3) 0.0266(9) Uani 1 1 d .
H2 H 0.500367 0.696414 0.474547 0.032 Uiso 1 1 calc R
C3 C 0.5663(4) 0.6403(4) 0.6110(3) 0.0331(10) Uani 1 1 d .
H3 H 0.548179 0.698630 0.650390 0.040 Uiso 1 1 calc R
C4 C 0.6218(4) 0.5547(4) 0.6605(3) 0.0352(10) Uani 1 1 d .
H4 H 0.638152 0.555933 0.733047 0.042 Uiso 1 1 calc R
C5 C 0.6517(4) 0.4716(3) 0.6064(3) 0.0319(10) Uani 1 1 d .
H5 H 0.688662 0.415194 0.641070 0.038 Uiso 1 1 calc R
C6 C 0.6280(3) 0.4679(3) 0.4971(3) 0.0228(8) Uani 1 1 d .
C7 C 0.6607(4) 0.3858(3) 0.4354(3) 0.0287(9) Uani 1 1 d .
H7 H 0.704285 0.329325 0.465471 0.034 Uiso 1 1 calc R
C8 C 0.6299(3) 0.3864(3) 0.3315(3) 0.0254(9) Uani 1 1 d .
H8 H 0.653224 0.331648 0.288361 0.030 Uiso 1 1 calc R
C9 C 0.5633(3) 0.4700(3) 0.2916(3) 0.0209(8) Uani 1 1 d .
C10 C 0.5093(4) 0.4728(3) 0.1842(3) 0.0216(8) Uani 1 1 d .
C11 C 0.4679(5) 0.4211(3) 0.0237(3) 0.0374(11) Uani 1 1 d .
H11A H 0.411440 0.363634 0.001143 0.045 Uiso 1 1 calc R
H11B H 0.533798 0.437564 -0.031790 0.045 Uiso 1 1 calc R
C12 C 0.3775(4) 0.5107(3) 0.0486(3) 0.0239(8) Uani 1 1 d .
H12 H 0.281680 0.485821 0.057546 0.029 Uiso 1 1 calc R
C13 C 0.3735(4) 0.5940(3) -0.0326(3) 0.0251(9) Uani 1 1 d .
C14 C 0.5156(4) 0.6400(3) -0.0476(3) 0.0339(10) Uani 1 1 d .
H14A H 0.511256 0.690183 -0.102668 0.051 Uiso 1 1 calc GR
H14B H 0.580876 0.587708 -0.066818 0.051 Uiso 1 1 calc GR
H14C H 0.545728 0.671588 0.017047 0.051 Uiso 1 1 calc GR
C15 C 0.3224(4) 0.5461(3) -0.1337(3) 0.0376(11) Uani 1 1 d .
H15A H 0.231404 0.517044 -0.122771 0.056 Uiso 1 1 calc GR
H15B H 0.386401 0.493654 -0.154840 0.056 Uiso 1 1 calc GR
H15C H 0.316841 0.596987 -0.187977 0.056 Uiso 1 1 calc GR
C16 C 0.2741(4) 0.6742(3) 0.0011(3) 0.0356(10) Uani 1 1 d .
H16A H 0.310652 0.708300 0.062402 0.053 Uiso 1 1 calc GR
H16B H 0.185574 0.643785 0.017759 0.053 Uiso 1 1 calc GR
H16C H 0.261760 0.722500 -0.055138 0.053 Uiso 1 1 calc GR
Co2 Co 0.04080(5) 0.34289(4) 0.26426(4) 0.02106(13) Uani 1 1 d .
Cl3 Cl 0.24823(9) 0.30807(8) 0.20398(7) 0.0341(2) Uani 1 1 d .
Cl4 Cl -0.09850(10) 0.21389(7) 0.27964(8) 0.0341(2) Uani 1 1 d .
O2 O -0.0862(3) 0.5905(2) 0.41127(19) 0.0279(6) Uani 1 1 d .
N3 N -0.0440(3) 0.4593(2) 0.1758(2) 0.0230(7) Uani 1 1 d .
N4 N 0.0124(3) 0.4429(2) 0.3784(2) 0.0220(7) Uani 1 1 d .
C17 C -0.0658(4) 0.4650(3) 0.0709(3) 0.0241(8) Uani 1 1 d .
C18 C -0.0415(4) 0.3805(3) 0.0093(3) 0.0315(10) Uani 1 1 d .
H18 H -0.008019 0.320851 0.040058 0.038 Uiso 1 1 calc R
C19 C -0.0660(4) 0.3843(4) -0.0951(3) 0.0388(11) Uani 1 1 d .
H19 H -0.052039 0.326667 -0.136423 0.047 Uiso 1 1 calc R
C20 C -0.1120(4) 0.4735(4) -0.1414(3) 0.0401(12) Uani 1 1 d .
H20 H -0.126515 0.475610 -0.214125 0.048 Uiso 1 1 calc R
C21 C -0.1357(4) 0.5560(4) -0.0844(3) 0.0362(11) Uani 1 1 d .
H21 H -0.165720 0.615451 -0.117388 0.043 Uiso 1 1 calc R
C22 C -0.1160(4) 0.5543(3) 0.0249(3) 0.0289(9) Uani 1 1 d .
C23 C -0.1463(4) 0.6345(3) 0.0894(3) 0.0326(10) Uani 1 1 d .
H23 H -0.180978 0.694593 0.060381 0.039 Uiso 1 1 calc R
C24 C -0.1265(4) 0.6274(3) 0.1942(3) 0.0309(9) Uani 1 1 d .
H24 H -0.148561 0.681290 0.238913 0.037 Uiso 1 1 calc R
C25 C -0.0729(3) 0.5384(3) 0.2332(3) 0.0223(8) Uani 1 1 d .
C26 C -0.0449(3) 0.5225(3) 0.3440(3) 0.0210(8) Uani 1 1 d .
C27 C -0.0275(4) 0.5586(3) 0.5105(3) 0.0278(9) Uani 1 1 d .
H27A H -0.095524 0.564869 0.566686 0.033 Uiso 1 1 calc R
H27B H 0.054381 0.598852 0.528424 0.033 Uiso 1 1 calc R
C28 C 0.0115(4) 0.4489(3) 0.4928(3) 0.0206(8) Uani 1 1 d .
H28 H -0.065667 0.406527 0.518320 0.025 Uiso 1 1 calc R
C29 C 0.1439(4) 0.4126(3) 0.5450(3) 0.0217(8) Uani 1 1 d .
C30 C 0.2670(4) 0.4729(4) 0.5127(4) 0.0524(14) Uani 1 1 d .
H30A H 0.275887 0.470585 0.437217 0.079 Uiso 1 1 calc GR
H30B H 0.349802 0.445030 0.544904 0.079 Uiso 1 1 calc GR
H30C H 0.255350 0.542176 0.535015 0.079 Uiso 1 1 calc GR
C31 C 0.1226(4) 0.4211(4) 0.6616(3) 0.0402(11) Uani 1 1 d .
H31A H 0.106504 0.490954 0.679978 0.060 Uiso 1 1 calc GR
H31B H 0.204432 0.396714 0.697957 0.060 Uiso 1 1 calc GR
H31C H 0.043062 0.380932 0.681701 0.060 Uiso 1 1 calc GR
C32 C 0.1650(5) 0.3042(3) 0.5178(3) 0.0401(11) Uani 1 1 d .
H32A H 0.079697 0.267295 0.529455 0.060 Uiso 1 1 calc GR
H32B H 0.238009 0.276251 0.561446 0.060 Uiso 1 1 calc GR
H32C H 0.190974 0.298593 0.444852 0.060 Uiso 1 1 calc GR

loop_
_atom_site_aniso_label
_atom_site_aniso_U_11
_atom_site_aniso_U_22
_atom_site_aniso_U_33
_atom_site_aniso_U_23
_atom_site_aniso_U_13
_atom_site_aniso_U_12
Co1 0.0252(3) 0.0146(3) 0.0222(3) 0.0001(2) -0.0003(2) 0.0001(2)
Cl1 0.0414(6) 0.0232(6) 0.0389(5) 0.0039(4) -0.0023(4) -0.0101(4)
Cl2 0.0296(5) 0.0323(6) 0.0432(6) 0.0009(5) 0.0063(4) 0.0041(4)
O1 0.0415(16) 0.0191(15) 0.0277(14) -0.0040(12) -0.0010(12) 0.0066(13)
N1 0.0202(15) 0.0179(17) 0.0218(16) 0.0006(13) 0.0005(12) -0.0032(13)
N2 0.0281(17) 0.0185(18) 0.0180(15) 0.0006(13) -0.0036(13) -0.0017(14)
C1 0.0155(18) 0.023(2) 0.0240(19) 0.0031(16) -0.0005(14) -0.0070(15)
C2 0.026(2) 0.025(2) 0.028(2) -0.0001(18) -0.0018(16) -0.0049(18)
C3 0.034(2) 0.036(3) 0.029(2) -0.009(2) -0.0016(17) -0.002(2)
C4 0.034(2) 0.050(3) 0.021(2) 0.005(2) -0.0060(17) 0.001(2)
C5 0.027(2) 0.037(3) 0.032(2) 0.010(2) -0.0057(17) 0.0005(19)
C6 0.0169(18) 0.022(2) 0.029(2) 0.0054(17) -0.0031(15) -0.0039(16)
C7 0.0215(19) 0.025(2) 0.040(2) 0.0088(19) -0.0063(17) -0.0006(17)
C8 0.025(2) 0.018(2) 0.033(2) -0.0012(17) -0.0022(16) 0.0023(16)
C9 0.0186(17) 0.018(2) 0.0257(19) -0.0003(16) 0.0020(14) -0.0041(15)
C10 0.0236(19) 0.018(2) 0.0229(19) -0.0013(16) 0.0021(15) -0.0037(16)
C11 0.065(3) 0.024(2) 0.023(2) 0.0000(18) -0.007(2) 0.007(2)
C12 0.031(2) 0.019(2) 0.0220(19) -0.0046(16) -0.0047(16) -0.0038(16)
C13 0.030(2) 0.024(2) 0.0212(19) 0.0005(17) -0.0047(16) 0.0024(17)
C14 0.042(2) 0.029(2) 0.031(2) 0.0030(19) 0.0037(18) -0.006(2)
C15 0.051(3) 0.035(3) 0.027(2) -0.0031(19) -0.0131(19) 0.004(2)
C16 0.039(2) 0.034(3) 0.033(2) -0.0027(19) -0.0080(19) 0.012(2)
Co2 0.0270(3) 0.0143(3) 0.0218(3) -0.0007(2) -0.0006(2) 0.0030(2)
Cl3 0.0317(5) 0.0314(6) 0.0393(5) 0.0018(4) 0.0065(4) 0.0059(4)
Cl4 0.0383(5) 0.0220(5) 0.0420(6) 0.0036(4) -0.0079(4) -0.0051(4)
O2 0.0316(15) 0.0208(15) 0.0312(14) -0.0065(12) -0.0064(12) 0.0077(12)
N3 0.0237(16) 0.0197(18) 0.0255(16) 0.0022(14) -0.0034(13) 0.0002(13)
N4 0.0271(16) 0.0155(17) 0.0234(16) -0.0015(13) -0.0035(13) 0.0006(13)
C17 0.0214(19) 0.025(2) 0.026(2) 0.0078(17) -0.0019(15) -0.0020(16)
C18 0.036(2) 0.031(3) 0.027(2) 0.0031(18) -0.0001(18) 0.0069(19)
C19 0.045(3) 0.043(3) 0.028(2) 0.001(2) 0.0018(19) 0.012(2)
C20 0.033(2) 0.064(3) 0.023(2) 0.009(2) -0.0003(18) 0.014(2)
C21 0.027(2) 0.046(3) 0.036(2) 0.021(2) -0.0023(18) 0.005(2)
C22 0.022(2) 0.031(3) 0.034(2) 0.0082(19) -0.0020(17) 0.0007(18)
C23 0.030(2) 0.019(2) 0.048(2) 0.011(2) -0.0092(19) 0.0025(17)
C24 0.028(2) 0.022(2) 0.042(2) -0.0010(18) -0.0083(18) 0.0040(17)
C25 0.0191(18) 0.016(2) 0.032(2) 0.0021(17) -0.0042(16) 0.0004(15)
C26 0.0203(18) 0.015(2) 0.027(2) -0.0050(16) -0.0018(15) 0.0007(16)
C27 0.031(2) 0.026(2) 0.026(2) -0.0077(17) -0.0073(17) 0.0059(17)
C28 0.0197(18) 0.018(2) 0.0239(19) -0.0048(15) 0.0001(14) -0.0026(15)
C29 0.0217(19) 0.018(2) 0.026(2) 0.0012(16) 0.0003(15) -0.0004(15)
C30 0.025(2) 0.055(3) 0.077(3) 0.032(3) -0.007(2) -0.008(2)
C31 0.047(3) 0.044(3) 0.030(2) -0.006(2) -0.0095(19) 0.014(2)
C32 0.057(3) 0.026(3) 0.037(2) -0.003(2) -0.009(2) 0.014(2)

loop_
_atom_type_symbol
_atom_type_description
_atom_type_scat_dispersion_real
_atom_type_scat_dispersion_imag
_atom_type_scat_source
C C 0.0148 0.0070 'International Tables Vol C Tables 4.2.6.8 and 6.1.1.4'
H H 0.0000 0.0000 'International Tables Vol C Tables 4.2.6.8 and 6.1.1.4'
Cl Cl 0.3294 0.5404 'International Tables Vol C Tables 4.2.6.8 and 6.1.1.4'
Co Co -0.6671 2.8827 'International Tables Vol C Tables 4.2.6.8 and 6.1.1.4'
N N 0.0253 0.0136 'International Tables Vol C Tables 4.2.6.8 and 6.1.1.4'
O O 0.0412 0.0250 'International Tables Vol C Tables 4.2.6.8 and 6.1.1.4'

loop_
_geom_angle_atom_site_label_1
_geom_angle_atom_site_label_2
_geom_angle_atom_site_label_3
_geom_angle
Cl1 Co1 Cl2 113.64(4)
N1 Co1 Cl1 107.75(8)
N1 Co1 Cl2 115.09(8)
N2 Co1 Cl1 114.71(9)
N2 Co1 Cl2 119.81(9)
N2 Co1 N1 81.12(12)
C10 O1 C11 105.1(3)
C1 N1 Co1 129.4(3)
C9 N1 Co1 111.8(2)
C9 N1 C1 118.6(3)
C10 N2 Co1 111.2(2)
C10 N2 C12 106.4(3)
C12 N2 Co1 142.4(2)
N1 C1 C2 119.5(3)
N1 C1 C6 120.2(3)
C2 C1 C6 120.3(3)
C1 C2 H2 120.1
C3 C2 C1 119.8(4)
C3 C2 H2 120.1
C2 C3 H3 119.8
C2 C3 C4 120.4(4)
C4 C3 H3 119.8
C3 C4 H4 119.4
C5 C4 C3 121.2(4)
C5 C4 H4 119.4
C4 C5 H5 119.8
C4 C5 C6 120.5(4)
C6 C5 H5 119.8
C5 C6 C1 117.9(4)
C7 C6 C1 118.5(3)
C7 C6 C5 123.7(4)
C6 C7 H7 119.9
C8 C7 C6 120.2(4)
C8 C7 H7 119.9
C7 C8 H8 121.1
C7 C8 C9 117.7(4)
C9 C8 H8 121.1
N1 C9 C8 124.6(3)
N1 C9 C10 113.3(3)
C8 C9 C10 122.0(3)
O1 C10 C9 118.4(3)
N2 C10 O1 119.6(3)
N2 C10 C9 121.9(3)
O1 C11 H11A 110.8
O1 C11 H11B 110.8
O1 C11 C12 104.9(3)
H11A C11 H11B 108.8
C12 C11 H11A 110.8
C12 C11 H11B 110.8
N2 C12 C11 102.6(3)
N2 C12 H12 107.6
N2 C12 C13 114.7(3)
C11 C12 H12 107.6
C11 C12 C13 116.3(3)
C13 C12 H12 107.6
C12 C13 C15 106.5(3)
C14 C13 C12 111.1(3)
C14 C13 C15 110.5(3)
C16 C13 C12 109.6(3)
C16 C13 C14 109.4(3)
C16 C13 C15 109.7(3)
C13 C14 H14A 109.5
C13 C14 H14B 109.5
C13 C14 H14C 109.5
H14A C14 H14B 109.5
H14A C14 H14C 109.5
H14B C14 H14C 109.5
C13 C15 H15A 109.5
C13 C15 H15B 109.5
C13 C15 H15C 109.5
H15A C15 H15B 109.5
H15A C15 H15C 109.5
H15B C15 H15C 109.5
C13 C16 H16A 109.5
C13 C16 H16B 109.5
C13 C16 H16C 109.5
H16A C16 H16B 109.5
H16A C16 H16C 109.5
H16B C16 H16C 109.5
Cl4 Co2 Cl3 115.36(4)
N3 Co2 Cl3 108.78(9)
N3 Co2 Cl4 112.99(9)
N4 Co2 Cl3 121.72(9)
N4 Co2 Cl4 111.65(9)
N4 Co2 N3 81.25(12)
C26 O2 C27 104.8(3)
C17 N3 Co2 129.6(3)
C25 N3 Co2 112.0(2)
C25 N3 C17 118.3(3)
C26 N4 Co2 111.2(2)
C26 N4 C28 107.3(3)
C28 N4 Co2 140.2(2)
N3 C17 C18 119.2(3)
N3 C17 C22 120.7(4)
C18 C17 C22 120.1(3)
C17 C18 H18 120.1
C19 C18 C17 119.8(4)
C19 C18 H18 120.1
C18 C19 H19 119.9
C18 C19 C20 120.2(4)
C20 C19 H19 119.9
C19 C20 H20 119.4
C21 C20 C19 121.3(4)
C21 C20 H20 119.4
C20 C21 H21 119.8
C20 C21 C22 120.4(4)
C22 C21 H21 119.8
C17 C22 C21 118.1(4)
C23 C22 C17 118.3(3)
C23 C22 C21 123.6(4)
C22 C23 H23 119.7
C24 C23 C22 120.5(4)
C24 C23 H23 119.7
C23 C24 H24 121.1
C23 C24 C25 117.8(4)
C25 C24 H24 121.1
N3 C25 C24 124.3(3)
N3 C25 C26 112.8(3)
C24 C25 C26 122.9(3)
O2 C26 C25 118.9(3)
N4 C26 O2 118.6(3)
N4 C26 C25 122.5(3)
O2 C27 H27A 110.9
O2 C27 H27B 110.9
O2 C27 C28 104.2(3)
H27A C27 H27B 108.9
C28 C27 H27A 110.9
C28 C27 H27B 110.9
N4 C28 C27 101.7(3)
N4 C28 H28 107.9
N4 C28 C29 114.4(3)
C27 C28 H28 107.9
C29 C28 C27 116.5(3)
C29 C28 H28 107.9
C30 C29 C28 112.2(3)
C30 C29 C31 110.3(4)
C30 C29 C32 110.0(4)
C31 C29 C28 107.0(3)
C32 C29 C28 108.6(3)
C32 C29 C31 108.7(3)
C29 C30 H30A 109.5
C29 C30 H30B 109.5
C29 C30 H30C 109.5
H30A C30 H30B 109.5
H30A C30 H30C 109.5
H30B C30 H30C 109.5
C29 C31 H31A 109.5
C29 C31 H31B 109.5
C29 C31 H31C 109.5
H31A C31 H31B 109.5
H31A C31 H31C 109.5
H31B C31 H31C 109.5
C29 C32 H32A 109.5
C29 C32 H32B 109.5
C29 C32 H32C 109.5
H32A C32 H32B 109.5
H32A C32 H32C 109.5
H32B C32 H32C 109.5

loop_
_geom_bond_atom_site_label_1
_geom_bond_atom_site_label_2
_geom_bond_distance
Co1 Cl1 2.2209(11)
Co1 Cl2 2.2269(10)
Co1 N1 2.105(3)
Co1 N2 2.026(3)
O1 C10 1.324(4)
O1 C11 1.471(4)
N1 C1 1.369(4)
N1 C9 1.326(5)
N2 C10 1.278(5)
N2 C12 1.496(4)
C1 C2 1.407(5)
C1 C6 1.432(5)
C2 H2 0.9500
C2 C3 1.368(5)
C3 H3 0.9500
C3 C4 1.420(6)
C4 H4 0.9500
C4 C5 1.348(6)
C5 H5 0.9500
C5 C6 1.430(5)
C6 C7 1.397(6)
C7 H7 0.9500
C7 C8 1.374(5)
C8 H8 0.9500
C8 C9 1.394(5)
C9 C10 1.482(5)
C11 H11A 0.9900
C11 H11B 0.9900
C11 C12 1.526(6)
C12 H12 1.0000
C12 C13 1.532(5)
C13 C14 1.530(5)
C13 C15 1.537(5)
C13 C16 1.513(5)
C14 H14A 0.9800
C14 H14B 0.9800
C14 H14C 0.9800
C15 H15A 0.9800
C15 H15B 0.9800
C15 H15C 0.9800
C16 H16A 0.9800
C16 H16B 0.9800
C16 H16C 0.9800
Co2 Cl3 2.2209(10)
Co2 Cl4 2.2093(11)
Co2 N3 2.101(3)
Co2 N4 2.014(3)
O2 C26 1.325(4)
O2 C27 1.464(4)
N3 C17 1.374(4)
N3 C25 1.326(5)
N4 C26 1.283(5)
N4 C28 1.480(4)
C17 C18 1.406(6)
C17 C22 1.423(5)
C18 H18 0.9500
C18 C19 1.369(5)
C19 H19 0.9500
C19 C20 1.410(6)
C20 H20 0.9500
C20 C21 1.349(6)
C21 H21 0.9500
C21 C22 1.424(5)
C22 C23 1.392(6)
C23 H23 0.9500
C23 C24 1.371(5)
C24 H24 0.9500
C24 C25 1.396(5)
C25 C26 1.471(5)
C27 H27A 0.9900
C27 H27B 0.9900
C27 C28 1.538(5)
C28 H28 1.0000
C28 C29 1.533(5)
C29 C30 1.508(5)
C29 C31 1.526(5)
C29 C32 1.511(6)
C30 H30A 0.9800
C30 H30B 0.9800
C30 H30C 0.9800
C31 H31A 0.9800
C31 H31B 0.9800
C31 H31C 0.9800
C32 H32A 0.9800
C32 H32B 0.9800
C32 H32C 0.9800
